data_4119856
loop_
_publ_author_name
'Gorkem Gunbas'
'William L. Sheppard'
'James C. Fettinger'
'Marilyn M. Olmstead'
'Mark Mascal'

_publ_section_title
;
 Extreme Oxatriquinanes: Structural Characterization of \a-Oxyoxonium
 Species with Extraordinarily Long Carbon-Oxygen Bonds
;
_journal_name_full 'Journal of the American Chemical Society'
_journal_page_first 8173
_journal_page_last 8176
_journal_paper_doi 10.1021/ja4032715
_journal_volume 135
_journal_year 2013
_chemical_formula_moiety 'C10 H17 O2, C F3 O3 S'
_chemical_formula_sum 'C11 H17 F3 O5 S'
_chemical_formula_weight 318.31
_space_group_IT_number 14
_symmetry_cell_setting monoclinic
_symmetry_space_group_name_Hall '-P 2ybc'
_symmetry_space_group_name_H-M 'P 1 21/c 1'
_atom_sites_solution_hydrogens geom
_atom_sites_solution_primary direct
_atom_sites_solution_secondary difmap
_audit_creation_method SHELXL-97
_audit_update_record
;
2011-12-15 # Formatted by publCIF
;
_cell_angle_alpha 90.00
_cell_angle_beta 96.010(2)
_cell_angle_gamma 90.00
_cell_formula_units_Z 4
_cell_length_a 10.6856(16)
_cell_length_b 9.2801(14)
_cell_length_c 13.1754(19)
_cell_measurement_reflns_used 5097
_cell_measurement_temperature 90(2)
_cell_measurement_theta_max 27.50
_cell_measurement_theta_min 3.21
_cell_volume 1299.3(3)
_computing_cell_refinement 'SAINT (7.68A) (Bruker, 2009)'
_computing_data_collection 'SMART (Version 5.054) (Bruker, 2002)'
_computing_data_reduction 'SAINT (7.68A) (Bruker, 2009)'
_computing_molecular_graphics 'Bruker SHELXTL'
_computing_publication_material 'Bruker SHELXTL'
_computing_structure_refinement 'SHELXL-97 (Sheldrick, 2008)'
_computing_structure_solution 'SHELXS-97 (Sheldrick, 2008)'
_diffrn_ambient_temperature 90(2)
_diffrn_measured_fraction_theta_full 0.991
_diffrn_measured_fraction_theta_max 0.991
_diffrn_measurement_device_type 'Bruker SMART1000 CCD'
_diffrn_measurement_method '\f and \w scans'
_diffrn_radiation_monochromator graphite
_diffrn_radiation_source 'fine-focus sealed tube'
_diffrn_radiation_type MoK\a
_diffrn_radiation_wavelength 0.71073
_diffrn_reflns_av_R_equivalents 0.0448
_diffrn_reflns_av_sigmaI/netI 0.0386
_diffrn_reflns_limit_h_max 13
_diffrn_reflns_limit_h_min -13
_diffrn_reflns_limit_k_max 12
_diffrn_reflns_limit_k_min -12
_diffrn_reflns_limit_l_max 16
_diffrn_reflns_limit_l_min -16
_diffrn_reflns_number 10499
_diffrn_reflns_theta_full 27.50
_diffrn_reflns_theta_max 27.50
_diffrn_reflns_theta_min 2.91
_exptl_absorpt_coefficient_mu 0.304
_exptl_absorpt_correction_T_max 0.9940
_exptl_absorpt_correction_T_min 0.9530
_exptl_absorpt_correction_type multi-scan
_exptl_absorpt_process_details 'SADABS 2008/1 (Sheldrick, 2008)'
_exptl_crystal_colour Colourless
_exptl_crystal_density_diffrn 1.627
_exptl_crystal_description Plate
_exptl_crystal_F_000 664
_exptl_crystal_size_max 0.16
_exptl_crystal_size_mid 0.11
_exptl_crystal_size_min 0.02
_refine_diff_density_max 0.339
_refine_diff_density_min -0.379
_refine_diff_density_rms 0.065
_refine_ls_extinction_coef 0.0026(6)
_refine_ls_extinction_expression Fc^*^=kFc[1+0.001xFc^2^\l^3^/sin(2\q)]^-1/4^
_refine_ls_extinction_method SHELXL
_refine_ls_goodness_of_fit_ref 1.105
_refine_ls_hydrogen_treatment mixed
_refine_ls_matrix_type full
_refine_ls_number_parameters 250
_refine_ls_number_reflns 2948
_refine_ls_number_restraints 0
_refine_ls_restrained_S_all 1.105
_refine_ls_R_factor_all 0.0630
_refine_ls_R_factor_gt 0.0403
_refine_ls_shift/su_max 0.000
_refine_ls_shift/su_mean 0.000
_refine_ls_structure_factor_coef Fsqd
_refine_ls_weighting_details 'calc w=1/[\s^2^(Fo^2^)+(0.0200P)^2^+1.9421P] where P=(Fo^2^+2Fc^2^)/3'
_refine_ls_weighting_scheme calc
_refine_ls_wR_factor_gt 0.0860
_refine_ls_wR_factor_ref 0.0953
_reflns_number_gt 2223
_reflns_number_total 2948
_reflns_threshold_expression >2sigma(I)
_cod_data_source_file ja4032715_si_002.cif
_cod_data_source_block jf2099fmi
_cod_original_sg_symbol_H-M 'P 21/c'
_cod_database_code 4119856

loop_
_symmetry_equiv_pos_as_xyz
'x, y, z'
'-x, y+1/2, -z+1/2'
'-x, -y, -z'
'x, -y-1/2, z-1/2'

loop_
_atom_site_label
_atom_site_type_symbol
_atom_site_fract_x
_atom_site_fract_y
_atom_site_fract_z
_atom_site_U_iso_or_equiv
_atom_site_adp_type
_atom_site_occupancy
_atom_site_symmetry_multiplicity
_atom_site_calc_flag
C1 C 0.3625(2) 0.6637(3) 0.50905(17) 0.0176(5) Uani 1 1 d
O1 O 0.26615(15) 0.79803(17) 0.49056(12) 0.0162(3) Uani 1 1 d
C2 C 0.4299(2) 0.7044(3) 0.61188(18) 0.0200(5) Uani 1 1 d
H2A H 0.505(2) 0.766(3) 0.5971(19) 0.018(7) Uiso 1 1 d
H2B H 0.458(3) 0.616(3) 0.642(2) 0.031(8) Uiso 1 1 d
O2 O 0.42798(16) 0.65915(18) 0.42618(12) 0.0208(4) Uani 1 1 d
C3 C 0.3349(2) 0.7862(3) 0.66837(18) 0.0198(5) Uani 1 1 d
H3A H 0.276(2) 0.722(3) 0.6927(19) 0.018(7) Uiso 1 1 d
H3B H 0.380(3) 0.850(3) 0.728(2) 0.026(7) Uiso 1 1 d
C4 C 0.2637(2) 0.8821(3) 0.58843(18) 0.0188(5) Uani 1 1 d
H4 H 0.310(2) 0.967(3) 0.5746(19) 0.019(7) Uiso 1 1 d
C5 C 0.1246(2) 0.9035(3) 0.59627(19) 0.0207(5) Uani 1 1 d
H5A H 0.095(2) 0.988(3) 0.556(2) 0.022(7) Uiso 1 1 d
H5B H 0.110(2) 0.916(3) 0.665(2) 0.022(7) Uiso 1 1 d
C6 C 0.0641(2) 0.7664(3) 0.54812(19) 0.0193(5) Uani 1 1 d
H6A H 0.079(2) 0.687(3) 0.5922(19) 0.013(6) Uiso 1 1 d
H6B H -0.028(2) 0.777(3) 0.5309(18) 0.016(6) Uiso 1 1 d
C7 C 0.1350(2) 0.7417(3) 0.45585(18) 0.0181(5) Uani 1 1 d
H7 H 0.108(2) 0.801(3) 0.4022(18) 0.006(6) Uiso 1 1 d
C8 C 0.1602(2) 0.5873(3) 0.42713(19) 0.0212(5) Uani 1 1 d
H8A H 0.186(2) 0.584(3) 0.357(2) 0.018(6) Uiso 1 1 d
H8B H 0.086(3) 0.528(3) 0.428(2) 0.025(7) Uiso 1 1 d
C9 C 0.2706(2) 0.5400(3) 0.50349(19) 0.0210(5) Uani 1 1 d
H9A H 0.240(2) 0.523(3) 0.569(2) 0.021(7) Uiso 1 1 d
H9B H 0.311(2) 0.453(3) 0.480(2) 0.023(7) Uiso 1 1 d
C10 C 0.5111(3) 0.7783(3) 0.4101(2) 0.0236(5) Uani 1 1 d
H10A H 0.463(3) 0.868(3) 0.410(2) 0.023(7) Uiso 1 1 d
H10B H 0.543(3) 0.761(3) 0.348(2) 0.029(8) Uiso 1 1 d
H10C H 0.583(3) 0.783(3) 0.462(2) 0.028(7) Uiso 1 1 d
S11 S 0.75984(6) 0.91125(6) 0.69554(4) 0.01792(15) Uani 1 1 d
F11 F 0.72416(14) 0.63814(15) 0.73787(11) 0.0261(3) Uani 1 1 d
F12 F 0.91934(13) 0.69839(16) 0.73915(11) 0.0277(4) Uani 1 1 d
F13 F 0.81518(14) 0.76067(16) 0.86344(10) 0.0267(4) Uani 1 1 d
C11 C 0.8074(2) 0.7445(3) 0.76214(18) 0.0188(5) Uani 1 1 d
O11 O 0.75924(17) 0.87235(19) 0.58951(13) 0.0258(4) Uani 1 1 d
O12 O 0.85748(17) 1.01063(19) 0.73407(14) 0.0266(4) Uani 1 1 d
O13 O 0.63755(16) 0.93900(18) 0.72824(13) 0.0222(4) Uani 1 1 d

loop_
_atom_site_aniso_label
_atom_site_aniso_U_11
_atom_site_aniso_U_22
_atom_site_aniso_U_33
_atom_site_aniso_U_23
_atom_site_aniso_U_13
_atom_site_aniso_U_12
C1 0.0191(12) 0.0161(12) 0.0179(11) 0.0013(9) 0.0028(9) 0.0041(9)
O1 0.0190(8) 0.0144(8) 0.0146(8) -0.0007(6) -0.0006(6) -0.0001(7)
C2 0.0202(12) 0.0201(13) 0.0190(12) 0.0032(10) -0.0011(9) 0.0018(10)
O2 0.0231(9) 0.0217(9) 0.0181(9) -0.0008(7) 0.0047(7) -0.0004(7)
C3 0.0239(13) 0.0197(13) 0.0154(12) 0.0007(9) 0.0000(10) -0.0015(10)
C4 0.0251(13) 0.0152(12) 0.0161(12) -0.0037(9) 0.0015(9) -0.0026(10)
C5 0.0237(13) 0.0192(12) 0.0190(12) -0.0018(10) 0.0017(10) 0.0016(11)
C6 0.0199(13) 0.0181(12) 0.0202(12) -0.0003(10) 0.0035(10) -0.0006(10)
C7 0.0176(12) 0.0177(12) 0.0182(12) -0.0003(9) -0.0015(9) -0.0031(10)
C8 0.0247(13) 0.0199(12) 0.0192(12) -0.0037(10) 0.0029(10) -0.0035(11)
C9 0.0269(13) 0.0159(12) 0.0205(13) -0.0010(10) 0.0041(10) -0.0005(10)
C10 0.0215(13) 0.0278(14) 0.0218(13) 0.0027(10) 0.0040(11) -0.0031(11)
S11 0.0220(3) 0.0141(3) 0.0175(3) 0.0015(2) 0.0014(2) 0.0002(2)
F11 0.0321(8) 0.0141(7) 0.0325(8) 0.0006(6) 0.0045(6) -0.0017(6)
F12 0.0250(8) 0.0298(8) 0.0292(8) 0.0034(6) 0.0068(6) 0.0105(7)
F13 0.0375(9) 0.0266(8) 0.0159(7) 0.0025(6) 0.0026(6) 0.0072(7)
C11 0.0208(12) 0.0179(12) 0.0179(12) -0.0010(9) 0.0030(9) 0.0029(10)
O11 0.0348(10) 0.0273(10) 0.0155(9) 0.0023(7) 0.0032(7) 0.0051(8)
O12 0.0277(10) 0.0201(9) 0.0315(10) 0.0003(7) 0.0012(8) -0.0069(8)
O13 0.0218(9) 0.0192(9) 0.0255(9) 0.0016(7) 0.0027(7) 0.0031(7)

loop_
_atom_type_symbol
_atom_type_description
_atom_type_scat_dispersion_real
_atom_type_scat_dispersion_imag
_atom_type_scat_source
C C 0.0033 0.0016 'International Tables Vol C Tables 4.2.6.8 and 6.1.1.4'
H H 0.0000 0.0000 'International Tables Vol C Tables 4.2.6.8 and 6.1.1.4'
O O 0.0106 0.0060 'International Tables Vol C Tables 4.2.6.8 and 6.1.1.4'
F F 0.0171 0.0103 'International Tables Vol C Tables 4.2.6.8 and 6.1.1.4'
S S 0.1246 0.1234 'International Tables Vol C Tables 4.2.6.8 and 6.1.1.4'

loop_
_geom_angle_atom_site_label_1
_geom_angle_atom_site_label_2
_geom_angle_atom_site_label_3
_geom_angle
O2 C1 C9 109.0(2)
O2 C1 C2 119.4(2)
C9 C1 C2 118.7(2)
O2 C1 O1 106.03(17)
C9 C1 O1 100.25(17)
C2 C1 O1 100.25(17)
C4 O1 C7 109.68(16)
C4 O1 C1 109.70(15)
C7 O1 C1 109.39(16)
C1 C2 C3 106.45(19)
C1 C2 H2A 106.2(14)
C3 C2 H2A 113.0(14)
C1 C2 H2B 105.2(17)
C3 C2 H2B 114.9(17)
H2A C2 H2B 110(2)
C1 O2 C10 118.01(19)
C4 C3 C2 105.32(19)
C4 C3 H3A 107.5(16)
C2 C3 H3A 110.6(16)
C4 C3 H3B 110.3(15)
C2 C3 H3B 111.3(15)
H3A C3 H3B 112(2)
O1 C4 C5 103.36(18)
O1 C4 C3 103.71(18)
C5 C4 C3 117.0(2)
O1 C4 H4 102.0(15)
C5 C4 H4 115.7(15)
C3 C4 H4 112.5(16)
C4 C5 C6 103.7(2)
C4 C5 H5A 109.4(15)
C6 C5 H5A 109.6(16)
C4 C5 H5B 109.9(16)
C6 C5 H5B 113.4(17)
H5A C5 H5B 111(2)
C7 C6 C5 103.5(2)
C7 C6 H6A 108.1(15)
C5 C6 H6A 110.8(15)
C7 C6 H6B 113.5(14)
C5 C6 H6B 112.4(15)
H6A C6 H6B 108(2)
C6 C7 C8 117.4(2)
C6 C7 O1 103.23(18)
C8 C7 O1 102.59(18)
C6 C7 H7 112.6(14)
C8 C7 H7 115.2(14)
O1 C7 H7 103.2(14)
C7 C8 C9 104.6(2)
C7 C8 H8A 109.7(15)
C9 C8 H8A 109.4(15)
C7 C8 H8B 111.6(16)
C9 C8 H8B 114.2(16)
H8A C8 H8B 107(2)
C1 C9 C8 105.5(2)
C1 C9 H9A 110.9(16)
C8 C9 H9A 109.0(15)
C1 C9 H9B 109.6(16)
C8 C9 H9B 111.6(16)
H9A C9 H9B 110(2)
O2 C10 H10A 108.6(16)
O2 C10 H10B 106.5(18)
H10A C10 H10B 113(2)
O2 C10 H10C 112.3(17)
H10A C10 H10C 110(2)
H10B C10 H10C 107(2)
O13 S11 O11 114.97(11)
O13 S11 O12 115.15(11)
O11 S11 O12 115.47(11)
O13 S11 C11 102.91(10)
O11 S11 C11 103.08(11)
O12 S11 C11 102.57(11)
F12 C11 F13 107.40(19)
F12 C11 F11 107.26(19)
F13 C11 F11 106.86(19)
F12 C11 S11 111.97(16)
F13 C11 S11 111.72(16)
F11 C11 S11 111.35(16)

loop_
_geom_bond_atom_site_label_1
_geom_bond_atom_site_label_2
_geom_bond_distance
C1 O2 1.358(3)
C1 C9 1.508(3)
C1 C2 1.514(3)
C1 O1 1.619(3)
O1 C4 1.510(3)
O1 C7 1.521(3)
C2 C3 1.523(3)
C2 H2A 1.02(3)
C2 H2B 0.95(3)
O2 C10 1.448(3)
C3 C4 1.521(3)
C3 H3A 0.95(3)
C3 H3B 1.06(3)
C4 C5 1.514(3)
C4 H4 0.95(3)
C5 C6 1.534(3)
C5 H5A 0.98(3)
C5 H5B 0.94(3)
C6 C7 1.515(3)
C6 H6A 0.94(3)
C6 H6B 0.99(3)
C7 C8 1.513(3)
C7 H7 0.92(2)
C8 C9 1.532(3)
C8 H8A 0.99(3)
C8 H8B 0.96(3)
C9 H9A 0.97(3)
C9 H9B 0.98(3)
C10 H10A 0.98(3)
C10 H10B 0.93(3)
C10 H10C 0.98(3)
S11 O13 1.4414(18)
S11 O11 1.4422(18)
S11 O12 1.4443(18)
S11 C11 1.825(2)
F11 C11 1.345(3)
F12 C11 1.335(3)
F13 C11 1.337(3)

loop_
_geom_torsion_atom_site_label_1
_geom_torsion_atom_site_label_2
_geom_torsion_atom_site_label_3
_geom_torsion_atom_site_label_4
_geom_torsion
O2 C1 O1 C4 -137.42(18)
C9 C1 O1 C4 109.25(19)
C2 C1 O1 C4 -12.6(2)
O2 C1 O1 C7 102.23(19)
C9 C1 O1 C7 -11.1(2)
C2 C1 O1 C7 -132.96(18)
O2 C1 C2 C3 146.3(2)
C9 C1 C2 C3 -76.5(3)
O1 C1 C2 C3 31.2(2)
C9 C1 O2 C10 172.8(2)
C2 C1 O2 C10 -46.3(3)
O1 C1 O2 C10 65.7(2)
C1 C2 C3 C4 -40.3(3)
C7 O1 C4 C5 -13.0(2)
C1 O1 C4 C5 -133.16(18)
C7 O1 C4 C3 109.5(2)
C1 O1 C4 C3 -10.6(2)
C2 C3 C4 O1 30.2(2)
C2 C3 C4 C5 143.2(2)
O1 C4 C5 C6 33.0(2)
C3 C4 C5 C6 -80.2(2)
C4 C5 C6 C7 -41.6(2)
C5 C6 C7 C8 144.5(2)
C5 C6 C7 O1 32.6(2)
C4 O1 C7 C6 -12.4(2)
C1 O1 C7 C6 107.96(19)
C4 O1 C7 C8 -134.92(18)
C1 O1 C7 C8 -14.6(2)
C6 C7 C8 C9 -77.6(3)
O1 C7 C8 C9 34.8(2)
O2 C1 C9 C8 -78.6(2)
C2 C1 C9 C8 140.2(2)
O1 C1 C9 C8 32.4(2)
C7 C8 C9 C1 -44.3(2)
O13 S11 C11 F12 178.39(16)
O11 S11 C11 F12 58.53(19)
O12 S11 C11 F12 -61.75(18)
O13 S11 C11 F13 -61.09(19)
O11 S11 C11 F13 179.05(17)
O12 S11 C11 F13 58.77(19)
O13 S11 C11 F11 58.31(18)
O11 S11 C11 F11 -61.55(18)
O12 S11 C11 F11 178.17(16)
